data_7232077
loop_
_publ_author_name
'Owoyemi, Bolaji C. Dayo'
'da Silva, Cecilia C. P.'
'Diniz, Luan F.'
'Souza, Matheus S.'
'Ellena, Javier'
'Carneiro, Renato L.'

_publ_section_title
;
 Fluconazolium oxalate: synthesis and structural characterization of a
 highly soluble crystalline form
;
_journal_issue 7
_journal_name_full CrystEngComm
_journal_page_first 1114
_journal_paper_doi 10.1039/C8CE01729H
_journal_volume 21
_journal_year 2019
_chemical_formula_moiety 'C13 H13 F2 N6 O, C2 H O4'
_chemical_formula_sum 'C15 H14 F2 N6 O5'
_chemical_formula_weight 396.32
_space_group_crystal_system monoclinic
_space_group_IT_number 14
_space_group_name_Hall '-P 2ybc'
_space_group_name_H-M_alt 'P 1 21/c 1'
_symmetry_space_group_name_Hall '-P 2ybc'
_symmetry_space_group_name_H-M 'P 1 21/c 1'
_atom_sites_solution_hydrogens geom
_atom_sites_solution_primary dual
_audit_creation_date 2017-09-28
_audit_creation_method
;
Olex2 1.2
(compiled 2017.08.10 svn.r3458 for OlexSys, GUI svn.r5381)
;
_audit_update_record
;
2018-04-19 deposited with the CCDC.
2018-12-27 downloaded from the CCDC.
;
_cell_angle_alpha 90
_cell_angle_beta 96.566(6)
_cell_angle_gamma 90
_cell_formula_units_Z 4
_cell_length_a 5.6109(6)
_cell_length_b 14.9140(18)
_cell_length_c 20.848(3)
_cell_measurement_reflns_used 1456
_cell_measurement_temperature 296(2)
_cell_measurement_theta_max 20.88
_cell_measurement_theta_min 2.73
_cell_volume 1733.1(4)
_computing_cell_refinement 'SAINT v8.34A (Bruker, 2013)'
_computing_data_reduction 'SAINT v8.34A (Bruker, 2013)'
_computing_molecular_graphics 'Olex2 (Dolomanov et al., 2009)'
_computing_publication_material 'Olex2 (Dolomanov et al., 2009)'
_computing_structure_refinement 'ShelXL (Sheldrick, 2015)'
_computing_structure_solution 'ShelXT (Sheldrick, 2015)'
_diffrn_ambient_temperature 296.15
_diffrn_measured_fraction_theta_full 0.997
_diffrn_measured_fraction_theta_max 0.985
_diffrn_measurement_device_type 'Bruker APEX-II CCD'
_diffrn_measurement_method '\f and \w scans'
_diffrn_radiation_type MoK\a
_diffrn_radiation_wavelength 0.71073
_diffrn_reflns_av_R_equivalents 0.0718
_diffrn_reflns_av_unetI/netI 0.0860
_diffrn_reflns_Laue_measured_fraction_full 0.997
_diffrn_reflns_Laue_measured_fraction_max 0.985
_diffrn_reflns_limit_h_max 5
_diffrn_reflns_limit_h_min -7
_diffrn_reflns_limit_k_max 18
_diffrn_reflns_limit_k_min -19
_diffrn_reflns_limit_l_max 25
_diffrn_reflns_limit_l_min -26
_diffrn_reflns_number 15398
_diffrn_reflns_point_group_measured_fraction_full 0.997
_diffrn_reflns_point_group_measured_fraction_max 0.985
_diffrn_reflns_theta_full 25.242
_diffrn_reflns_theta_max 27.510
_diffrn_reflns_theta_min 1.967
_diffrn_standards_number 0
_exptl_absorpt_coefficient_mu 0.130
_exptl_absorpt_correction_T_max 1.0000
_exptl_absorpt_correction_T_min 0.8866
_exptl_absorpt_correction_type multi-scan
_exptl_absorpt_process_details
'SADABS-2012/1 (Bruker,2012) was used for absorption correction. wR2(int) was 0.1100 before and 0.0469 after correction. The Ratio of minimum to maximum transmission is 0.8866. The \l/2 correction factor is 0.0015.'
_exptl_crystal_colour 'clear light colourless'
_exptl_crystal_colour_lustre clear
_exptl_crystal_colour_modifier light
_exptl_crystal_colour_primary colourless
_exptl_crystal_density_diffrn 1.519
_exptl_crystal_description needle
_exptl_crystal_F_000 816
_exptl_crystal_size_max 0.22
_exptl_crystal_size_mid 0.03
_exptl_crystal_size_min 0.02
_refine_diff_density_max 0.209
_refine_diff_density_min -0.248
_refine_diff_density_rms 0.055
_refine_ls_extinction_method none
_refine_ls_goodness_of_fit_ref 1.047
_refine_ls_hydrogen_treatment constr
_refine_ls_matrix_type full
_refine_ls_number_parameters 264
_refine_ls_number_reflns 3939
_refine_ls_number_restraints 69
_refine_ls_restrained_S_all 1.047
_refine_ls_R_factor_all 0.1326
_refine_ls_R_factor_gt 0.0551
_refine_ls_shift/su_max 0.000
_refine_ls_shift/su_mean 0.000
_refine_ls_structure_factor_coef Fsqd
_refine_ls_weighting_details 'w=1/[\s^2^(Fo^2^)+(0.0604P)^2^] where P=(Fo^2^+2Fc^2^)/3'
_refine_ls_weighting_scheme calc
_refine_ls_wR_factor_gt 0.1280
_refine_ls_wR_factor_ref 0.1581
_reflns_Friedel_coverage 0.000
_reflns_number_gt 1893
_reflns_number_total 3939
_reflns_threshold_expression 'I > 2\s(I)'
_cod_data_source_file c8ce01729h1.cif
_cod_data_source_block mo_fluco_0m
_cod_depositor_comments 'Adding full bibliography for 7232077.cif.'
_cod_original_cell_volume 1733.1(3)
_cod_database_code 7232077
_shelx_shelxl_version_number 2014/7
_shelx_space_group_comment
;
The symmetry employed for this shelxl refinement is uniquely defined
by the following loop, which should always be used as a source of
symmetry information in preference to the above space-group names.
They are only intended as comments.
;
_olex2_refinement_description
;
1. Fixed Uiso
 At 1.2 times of:
  All C(H) groups, All C(H,H) groups, All N(H) groups
 At 1.5 times of:
  All O(H) groups
2. Rigid body (RIGU) restrains
 C10, C9, C8, C13, C12, C11
 with sigma for 1-2 distances of 0.004 and sigma for 1-3 distances of 0.004
 O3, O2, O4
 with sigma for 1-2 distances of 0.004 and sigma for 1-3 distances of 0.004
 O5, O3, O2, O4, C15, C14
 with sigma for 1-2 distances of 0.004 and sigma for 1-3 distances of 0.004
3. Others
 Fixed Sof: O5(0.45) O5'(0.55)
4.a Secondary CH2 refined with riding coordinates:
 C3(H3A,H3B), C2(H2A,H2B)
4.b Aromatic/amide H refined with riding coordinates:
 C4(H4), C6(H6), N3(H3), C12(H12), C13(H13), C7(H7), C5(H5), C10(H10)
4.c Idealised tetrahedral OH refined as rotating group:
 O1(H1), O4(H4A)
;
_olex2_submission_special_instructions 'No special instructions were received'

loop_
_space_group_symop_operation_xyz
'x, y, z'
'-x, y+1/2, -z+1/2'
'-x, -y, -z'
'x, -y-1/2, z-1/2'

loop_
_atom_site_label
_atom_site_type_symbol
_atom_site_fract_x
_atom_site_fract_y
_atom_site_fract_z
_atom_site_U_iso_or_equiv
_atom_site_adp_type
_atom_site_occupancy
_atom_site_site_symmetry_order
_atom_site_calc_flag
_atom_site_refinement_flags_posn
_atom_site_refinement_flags_adp
_atom_site_refinement_flags_occupancy
_atom_site_disorder_assembly
_atom_site_disorder_group
F2 F 0.1246(5) 0.16770(17) -0.03781(9) 0.1030(9) Uani 1 1 d . . . . .
F1 F 0.5123(3) 0.19720(13) 0.17117(8) 0.0612(6) Uani 1 1 d . . . . .
O1 O -0.0449(3) 0.04595(14) 0.23979(9) 0.0447(5) Uani 1 1 d . . . . .
H1 H -0.0149 0.0083 0.2682 0.067 Uiso 1 1 calc GR . . . .
N2 N 0.4051(4) 0.13828(16) 0.37544(11) 0.0396(6) Uani 1 1 d . . . . .
O4 O 0.2744(3) 0.09444(16) 0.57346(9) 0.0515(6) Uani 1 1 d . U . . .
H4A H 0.4104 0.0963 0.5926 0.077 Uiso 1 1 calc GR . . . .
O2 O -0.1816(3) 0.11399(16) 0.52564(9) 0.0587(7) Uani 1 1 d . U . . .
O3 O -0.2942(3) 0.08770(16) 0.62200(9) 0.0533(6) Uani 1 1 d . U . . .
N4 N 0.3774(4) -0.05206(15) 0.21028(11) 0.0347(6) Uani 1 1 d . . . . .
C1 C 0.1698(4) 0.09052(18) 0.22845(12) 0.0309(6) Uani 1 1 d . . . . .
N1 N 0.1917(4) 0.15578(14) 0.33876(10) 0.0341(6) Uani 1 1 d . . . . .
C15 C 0.1208(5) 0.0925(2) 0.61467(14) 0.0401(7) Uani 1 1 d . U . . .
C14 C -0.1399(5) 0.0992(2) 0.58430(13) 0.0356(7) Uani 1 1 d . U . . .
C4 C 0.4110(7) -0.1424(2) 0.13661(17) 0.0614(10) Uani 1 1 d . . . . .
H4 H 0.4452 -0.1668 0.0977 0.074 Uiso 1 1 calc R . . . .
N5 N 0.4578(5) -0.05861(19) 0.15175(13) 0.0572(8) Uani 1 1 d . . . . .
C3 C 0.3887(5) 0.03045(18) 0.24697(13) 0.0334(7) Uani 1 1 d . . . . .
H3A H 0.5330 0.0629 0.2397 0.040 Uiso 1 1 calc R . . . .
H3B H 0.3987 0.0163 0.2926 0.040 Uiso 1 1 calc R . . . .
C2 C 0.1849(5) 0.17589(19) 0.27006(12) 0.0369(7) Uani 1 1 d . . . . .
H2A H 0.3280 0.2091 0.2628 0.044 Uiso 1 1 calc R . . . .
H2B H 0.0471 0.2136 0.2568 0.044 Uiso 1 1 calc R . . . .
C6 C 0.0121(5) 0.1492(2) 0.37365(13) 0.0383(7) Uani 1 1 d . . . . .
H6 H -0.1492 0.1581 0.3593 0.046 Uiso 1 1 calc R . . . .
N3 N 0.1025(4) 0.12740(16) 0.43294(11) 0.0406(6) Uani 1 1 d . . . . .
H3 H 0.0243 0.1187 0.4656 0.049 Uiso 1 1 calc R . . . .
C11 C 0.1319(8) 0.1514(2) 0.02681(16) 0.0631(10) Uani 1 1 d . U . . .
C12 C -0.0473(7) 0.1021(3) 0.04795(15) 0.0636(10) Uani 1 1 d . U . . .
H12 H -0.1734 0.0810 0.0191 0.076 Uiso 1 1 calc R . . . .
C13 C -0.0385(5) 0.0839(2) 0.11380(14) 0.0488(8) Uani 1 1 d . U . . .
H13 H -0.1596 0.0500 0.1289 0.059 Uiso 1 1 calc R . . . .
C8 C 0.1497(5) 0.11584(19) 0.15739(13) 0.0352(7) Uani 1 1 d . U . . .
C7 C 0.3423(5) 0.1215(2) 0.43202(14) 0.0414(7) Uani 1 1 d . . . . .
H7 H 0.4497 0.1072 0.4679 0.050 Uiso 1 1 calc R . . . .
C5 C 0.2913(6) -0.1308(2) 0.22611(15) 0.0479(8) Uani 1 1 d . . . . .
H5 H 0.2257 -0.1422 0.2643 0.057 Uiso 1 1 calc R . . . .
N6 N 0.3110(5) -0.19087(18) 0.18051(13) 0.0569(8) Uani 1 1 d . . . . .
C9 C 0.3227(6) 0.1652(2) 0.13143(14) 0.0445(8) Uani 1 1 d . U . . .
C10 C 0.3207(7) 0.1842(2) 0.06675(15) 0.0574(9) Uani 1 1 d . U . . .
H10 H 0.4418 0.2176 0.0512 0.069 Uiso 1 1 calc R . . . .
O5 O 0.166(4) 0.0671(12) 0.6666(7) 0.064(4) Uani 0.45 1 d . U P A 2
O5' O 0.176(3) 0.1030(10) 0.6750(5) 0.075(4) Uani 0.55 1 d . . P A 1

loop_
_atom_site_aniso_label
_atom_site_aniso_U_11
_atom_site_aniso_U_22
_atom_site_aniso_U_33
_atom_site_aniso_U_23
_atom_site_aniso_U_13
_atom_site_aniso_U_12
F2 0.155(2) 0.120(2) 0.0351(12) 0.0192(12) 0.0127(13) 0.0113(17)
F1 0.0585(12) 0.0693(13) 0.0585(12) -0.0009(10) 0.0177(10) -0.0236(10)
O1 0.0267(10) 0.0597(15) 0.0484(13) 0.0129(10) 0.0074(9) -0.0063(10)
N2 0.0282(13) 0.0556(17) 0.0352(14) 0.0020(12) 0.0041(11) -0.0013(12)
O4 0.0211(10) 0.0952(18) 0.0385(12) 0.0048(12) 0.0047(8) -0.0007(11)
O2 0.0270(11) 0.116(2) 0.0335(12) 0.0148(12) 0.0037(9) -0.0012(12)
O3 0.0245(10) 0.0974(19) 0.0394(12) 0.0129(11) 0.0096(9) -0.0020(11)
N4 0.0367(13) 0.0326(14) 0.0359(14) 0.0000(11) 0.0087(10) 0.0031(11)
C1 0.0213(14) 0.0381(17) 0.0341(16) 0.0022(13) 0.0067(11) -0.0023(12)
N1 0.0299(13) 0.0408(15) 0.0323(13) 0.0006(11) 0.0062(10) 0.0036(11)
C15 0.0230(14) 0.060(2) 0.0373(17) 0.0160(16) 0.0035(12) -0.0037(13)
C14 0.0239(14) 0.0504(19) 0.0324(16) 0.0056(14) 0.0033(11) -0.0007(13)
C4 0.089(3) 0.050(2) 0.048(2) -0.0076(18) 0.0191(19) 0.007(2)
N5 0.072(2) 0.0506(18) 0.0549(18) -0.0026(15) 0.0328(15) 0.0053(15)
C3 0.0295(15) 0.0347(17) 0.0358(16) -0.0011(13) 0.0030(12) -0.0028(12)
C2 0.0428(17) 0.0394(17) 0.0297(16) 0.0049(13) 0.0086(13) 0.0081(14)
C6 0.0299(15) 0.054(2) 0.0317(17) -0.0014(14) 0.0067(13) 0.0070(14)
N3 0.0326(13) 0.0605(18) 0.0305(14) 0.0015(12) 0.0112(10) -0.0018(12)
C11 0.089(3) 0.068(2) 0.0327(19) 0.0113(17) 0.0116(18) 0.015(2)
C12 0.064(2) 0.085(3) 0.0389(19) -0.0073(18) -0.0054(16) 0.0127(19)
C13 0.0439(18) 0.063(2) 0.0385(18) -0.0033(15) 0.0018(14) 0.0061(16)
C8 0.0340(16) 0.0403(17) 0.0324(16) 0.0015(13) 0.0081(12) 0.0106(13)
C7 0.0303(16) 0.059(2) 0.0345(17) 0.0010(15) 0.0020(13) -0.0009(14)
C5 0.060(2) 0.0383(19) 0.0474(19) 0.0006(16) 0.0149(16) -0.0005(16)
N6 0.074(2) 0.0436(17) 0.0547(18) -0.0079(15) 0.0122(15) -0.0005(15)
C9 0.0483(19) 0.0458(19) 0.0404(18) 0.0005(15) 0.0102(15) 0.0026(15)
C10 0.080(2) 0.050(2) 0.0459(19) 0.0099(16) 0.0227(18) 0.0038(18)
O5 0.032(4) 0.118(11) 0.040(5) 0.036(6) -0.005(4) -0.015(6)
O5' 0.033(3) 0.162(13) 0.030(3) 0.001(5) 0.000(2) -0.016(7)

loop_
_atom_type_symbol
_atom_type_description
_atom_type_scat_dispersion_real
_atom_type_scat_dispersion_imag
_atom_type_scat_source
C C 0.0033 0.0016 'International Tables Vol C Tables 4.2.6.8 and 6.1.1.4'
H H 0.0000 0.0000 'International Tables Vol C Tables 4.2.6.8 and 6.1.1.4'
F F 0.0171 0.0103 'International Tables Vol C Tables 4.2.6.8 and 6.1.1.4'
N N 0.0061 0.0033 'International Tables Vol C Tables 4.2.6.8 and 6.1.1.4'
O O 0.0106 0.0060 'International Tables Vol C Tables 4.2.6.8 and 6.1.1.4'

loop_
_geom_angle_atom_site_label_1
_geom_angle_atom_site_label_2
_geom_angle_atom_site_label_3
_geom_angle
C1 O1 H1 109.5
C7 N2 N1 103.5(2)
C15 O4 H4A 109.5
N5 N4 C3 122.7(2)
C5 N4 N5 109.2(2)
C5 N4 C3 128.1(2)
O1 C1 C3 110.8(2)
O1 C1 C2 106.7(2)
O1 C1 C8 108.0(2)
C3 C1 C2 110.5(2)
C8 C1 C3 111.0(2)
C8 C1 C2 109.7(2)
N2 N1 C2 120.7(2)
C6 N1 N2 110.7(2)
C6 N1 C2 128.6(2)
O4 C15 C14 113.9(2)
O5 C15 O4 123.0(12)
O5 C15 C14 120.7(11)
O5' C15 O4 123.6(9)
O5' C15 C14 121.1(9)
O2 C14 O3 125.5(2)
O2 C14 C15 118.9(2)
O3 C14 C15 115.5(2)
N5 C4 H4 122.0
N5 C4 N6 116.1(3)
N6 C4 H4 122.0
C4 N5 N4 102.0(3)
N4 C3 C1 112.2(2)
N4 C3 H3A 109.2
N4 C3 H3B 109.2
C1 C3 H3A 109.2
C1 C3 H3B 109.2
H3A C3 H3B 107.9
C1 C2 H2A 109.2
C1 C2 H2B 109.2
N1 C2 C1 112.2(2)
N1 C2 H2A 109.2
N1 C2 H2B 109.2
H2A C2 H2B 107.9
N1 C6 H6 126.3
N1 C6 N3 107.5(2)
N3 C6 H6 126.3
C6 N3 H3 126.9
C6 N3 C7 106.2(2)
C7 N3 H3 126.9
C12 C11 F2 118.5(4)
C12 C11 C10 123.3(3)
C10 C11 F2 118.2(4)
C11 C12 H12 120.6
C11 C12 C13 118.7(3)
C13 C12 H12 120.6
C12 C13 H13 119.6
C12 C13 C8 120.9(3)
C8 C13 H13 119.6
C13 C8 C1 121.0(3)
C9 C8 C1 122.6(2)
C9 C8 C13 116.2(3)
N2 C7 N3 112.1(2)
N2 C7 H7 123.9
N3 C7 H7 123.9
N4 C5 H5 124.5
N6 C5 N4 111.0(3)
N6 C5 H5 124.5
C5 N6 C4 101.6(3)
F1 C9 C8 119.1(3)
F1 C9 C10 116.3(3)
C10 C9 C8 124.6(3)
C11 C10 C9 116.4(3)
C11 C10 H10 121.8
C9 C10 H10 121.8

loop_
_geom_bond_atom_site_label_1
_geom_bond_atom_site_label_2
_geom_bond_distance
F2 C11 1.365(4)
F1 C9 1.358(3)
O1 H1 0.8200
O1 C1 1.419(3)
N2 N1 1.370(3)
N2 C7 1.293(3)
O4 H4A 0.8200
O4 C15 1.285(3)
O2 C14 1.238(3)
O3 C14 1.246(3)
N4 N5 1.352(3)
N4 C3 1.446(3)
N4 C5 1.326(3)
C1 C3 1.534(4)
C1 C2 1.538(4)
C1 C8 1.521(4)
N1 C2 1.460(3)
N1 C6 1.312(3)
C15 C14 1.530(4)
C15 O5 1.148(15)
C15 O5' 1.270(11)
C4 H4 0.9300
C4 N5 1.308(4)
C4 N6 1.339(4)
C3 H3A 0.9700
C3 H3B 0.9700
C2 H2A 0.9700
C2 H2B 0.9700
C6 H6 0.9300
C6 N3 1.322(3)
N3 H3 0.8600
N3 C7 1.351(3)
C11 C12 1.358(5)
C11 C10 1.362(5)
C12 H12 0.9300
C12 C13 1.395(4)
C13 H13 0.9300
C13 C8 1.396(4)
C8 C9 1.378(4)
C7 H7 0.9300
C5 H5 0.9300
C5 N6 1.320(4)
C9 C10 1.376(4)
C10 H10 0.9300

loop_
_geom_torsion_atom_site_label_1
_geom_torsion_atom_site_label_2
_geom_torsion_atom_site_label_3
_geom_torsion_atom_site_label_4
_geom_torsion
F2 C11 C12 C13 178.9(3)
F2 C11 C10 C9 -179.2(3)
F1 C9 C10 C11 179.4(3)
O1 C1 C3 N4 60.1(3)
O1 C1 C2 N1 60.2(3)
O1 C1 C8 C13 -9.3(4)
O1 C1 C8 C9 175.7(3)
N2 N1 C2 C1 86.6(3)
N2 N1 C6 N3 -0.1(3)
O4 C15 C14 O2 -6.6(4)
O4 C15 C14 O3 172.5(3)
N4 C5 N6 C4 -0.7(3)
C1 C8 C9 F1 -3.9(4)
C1 C8 C9 C10 175.1(3)
N1 N2 C7 N3 0.1(3)
N1 C6 N3 C7 0.1(3)
N5 N4 C3 C1 86.4(3)
N5 N4 C5 N6 0.2(3)
N5 C4 N6 C5 1.1(4)
C3 N4 N5 C4 -179.4(2)
C3 N4 C5 N6 180.0(2)
C3 C1 C2 N1 -60.3(3)
C3 C1 C8 C13 112.3(3)
C3 C1 C8 C9 -62.6(3)
C2 C1 C3 N4 178.1(2)
C2 C1 C8 C13 -125.2(3)
C2 C1 C8 C9 59.8(3)
C2 N1 C6 N3 178.2(2)
C6 N1 C2 C1 -91.5(3)
C6 N3 C7 N2 -0.1(3)
C11 C12 C13 C8 0.3(5)
C12 C11 C10 C9 -0.3(5)
C12 C13 C8 C1 -175.5(3)
C12 C13 C8 C9 -0.2(4)
C13 C8 C9 F1 -179.1(3)
C13 C8 C9 C10 -0.1(4)
C8 C1 C3 N4 -59.9(3)
C8 C1 C2 N1 177.0(2)
C8 C9 C10 C11 0.4(5)
C7 N2 N1 C2 -178.4(2)
C7 N2 N1 C6 0.0(3)
C5 N4 N5 C4 0.4(3)
C5 N4 C3 C1 -93.3(3)
N6 C4 N5 N4 -1.0(4)
C10 C11 C12 C13 -0.1(6)
O5 C15 C14 O2 -169.4(11)
O5 C15 C14 O3 9.7(11)
O5' C15 C14 O2 159.8(9)
O5' C15 C14 O3 -21.1(9)
